data_7012888
loop_
_publ_author_name
'J\"org Haberecht'
'Anja Krummland'
'Frank Breher'
'Bj\"orn Gebhardt'
'Heinz R\"uegger'
'Reinhard Nesper'
'Hansj\"org Gr\"utzmacher'

_publ_section_title
;
 Functionalized borazines as precursors for new silica gels
;
_journal_issue 11
_journal_name_full 'Dalton Trans.'
_journal_page_first 2126
_journal_page_last 2132
_journal_paper_doi 10.1039/b302275g
_journal_year 2003
_chemical_formula_sum 'C14 H29 B N2'
_chemical_formula_weight 236.20
_chemical_melting_point 313
_chemical_name_common Ethynyl-bis(diisopropylamino)borane
_space_group_IT_number 61
_symmetry_cell_setting orthorhombic
_symmetry_space_group_name_Hall '-P 2ac 2ab'
_symmetry_space_group_name_H-M 'P b c a'
_atom_sites_solution_hydrogens geom
_atom_sites_solution_primary direct
_atom_sites_solution_secondary difmap
_audit_creation_method SHELXL-97
_cell_angle_alpha 90.00
_cell_angle_beta 90.00
_cell_angle_gamma 90.00
_cell_formula_units_Z 8
_cell_length_a 7.8939(14)
_cell_length_b 17.745(3)
_cell_length_c 22.938(4)
_cell_measurement_temperature 233(2)
_cell_volume 3213.1(10)
_computing_molecular_graphics 'ORTEP 32'
_computing_structure_refinement 'SHELXL-97 (Sheldrick, 1997)'
_computing_structure_solution 'SHELXS-97 (Sheldrick, 1990)'
_diffrn_ambient_temperature 233(2)
_diffrn_measured_fraction_theta_full 1.000
_diffrn_measured_fraction_theta_max 1.000
_diffrn_measurement_device_type 'Siemens SMART with CCD Area detector'
_diffrn_radiation_monochromator graphite
_diffrn_radiation_source 'fine-focus sealed tube'
_diffrn_radiation_type MoK\a
_diffrn_radiation_wavelength 0.71073
_diffrn_reflns_av_R_equivalents 0.0616
_diffrn_reflns_av_sigmaI/netI 0.0422
_diffrn_reflns_limit_h_max 9
_diffrn_reflns_limit_h_min -9
_diffrn_reflns_limit_k_max 20
_diffrn_reflns_limit_k_min -20
_diffrn_reflns_limit_l_max 26
_diffrn_reflns_limit_l_min -26
_diffrn_reflns_number 23005
_diffrn_reflns_theta_full 24.71
_diffrn_reflns_theta_max 24.71
_diffrn_reflns_theta_min 2.30
_exptl_absorpt_coefficient_mu 0.056
_exptl_absorpt_correction_T_max 0.9812
_exptl_absorpt_correction_T_min 0.9513
_exptl_absorpt_correction_type none
_exptl_crystal_colour colorless
_exptl_crystal_density_diffrn 0.977
_exptl_crystal_density_method 'not measured'
_exptl_crystal_description cuboid
_exptl_crystal_F_000 1056
_exptl_crystal_size_max 0.90
_exptl_crystal_size_mid 0.64
_exptl_crystal_size_min 0.34
_refine_diff_density_max 0.101
_refine_diff_density_min -0.136
_refine_diff_density_rms 0.029
_refine_ls_extinction_method none
_refine_ls_goodness_of_fit_ref 0.953
_refine_ls_hydrogen_treatment mixed
_refine_ls_matrix_type full
_refine_ls_number_parameters 270
_refine_ls_number_reflns 2739
_refine_ls_number_restraints 0
_refine_ls_restrained_S_all 0.953
_refine_ls_R_factor_all 0.0802
_refine_ls_R_factor_gt 0.0453
_refine_ls_shift/su_max 0.000
_refine_ls_shift/su_mean 0.000
_refine_ls_structure_factor_coef Fsqd
_refine_ls_weighting_details 'calc w=1/[\s^2^(Fo^2^)+(0.0682P)^2^+0.0296P] where P=(Fo^2^+2Fc^2^)/3'
_refine_ls_weighting_scheme calc
_refine_ls_wR_factor_gt 0.0992
_refine_ls_wR_factor_ref 0.1113
_reflns_number_gt 1844
_reflns_number_total 2739
_reflns_threshold_expression >2sigma(I)
_cod_data_source_file b302275g.txt
_cod_data_source_block Ethynyl-bis(diisopropylamino)borane_(3a)
_cod_original_sg_symbol_H-M Pbca
_cod_database_code 7012888

loop_
_symmetry_equiv_pos_as_xyz
'x, y, z'
'-x+1/2, -y, z+1/2'
'-x, y+1/2, -z+1/2'
'x+1/2, -y+1/2, -z'
'-x, -y, -z'
'x-1/2, y, -z-1/2'
'x, -y-1/2, z-1/2'
'-x-1/2, y-1/2, z'

loop_
_atom_site_label
_atom_site_type_symbol
_atom_site_fract_x
_atom_site_fract_y
_atom_site_fract_z
_atom_site_U_iso_or_equiv
_atom_site_adp_type
_atom_site_occupancy
_atom_site_symmetry_multiplicity
_atom_site_calc_flag
_atom_site_refinement_flags
_atom_site_disorder_assembly
_atom_site_disorder_group
N3 N 0.14667(16) 0.89740(6) 0.37733(5) 0.0322(3) Uani 1 1 d . . .
N2 N 0.12966(15) 0.75409(7) 0.37824(5) 0.0339(3) Uani 1 1 d . . .
C24 C 0.0660(2) 0.68309(9) 0.35142(8) 0.0406(4) Uani 1 1 d . . .
H24 H 0.1400(18) 0.6454(9) 0.3660(6) 0.028(4) Uiso 1 1 d . . .
C21 C 0.2559(2) 0.74064(9) 0.42437(7) 0.0403(4) Uani 1 1 d . . .
H21 H 0.2809(18) 0.7895(9) 0.4413(6) 0.034(4) Uiso 1 1 d . . .
B1 B 0.0669(2) 0.82695(10) 0.36343(8) 0.0326(4) Uani 1 1 d . . .
C26 C -0.1132(3) 0.66215(13) 0.36935(13) 0.0612(6) Uani 1 1 d . . .
H26C H -0.124(3) 0.6643(14) 0.4114(12) 0.098(9) Uiso 1 1 d . . .
H26B H -0.140(3) 0.6113(16) 0.3571(10) 0.097(8) Uiso 1 1 d . . .
H26A H -0.194(3) 0.6952(13) 0.3538(9) 0.079(7) Uiso 1 1 d . . .
C32 C 0.4076(3) 0.95778(12) 0.33773(10) 0.0547(5) Uani 1 1 d . . .
H32C H 0.375(2) 0.9382(12) 0.2986(10) 0.072(7) Uiso 1 1 d . . .
H32B H 0.531(3) 0.9583(11) 0.3423(8) 0.062(6) Uiso 1 1 d . . .
H32A H 0.363(2) 1.0092(13) 0.3389(8) 0.065(6) Uiso 1 1 d . . .
C25 C 0.0910(3) 0.68142(13) 0.28585(9) 0.0563(6) Uani 1 1 d . . .
H25C H 0.212(3) 0.6917(11) 0.2756(8) 0.076(7) Uiso 1 1 d . . .
H25B H 0.015(2) 0.7174(13) 0.2670(8) 0.067(7) Uiso 1 1 d . . .
H25A H 0.058(3) 0.6317(14) 0.2709(9) 0.086(7) Uiso 1 1 d . . .
C36 C -0.0054(3) 1.00293(12) 0.32390(10) 0.0563(6) Uani 1 1 d . . .
H36C H 0.092(3) 1.0013(12) 0.2958(10) 0.078(7) Uiso 1 1 d . . .
H36B H -0.043(3) 1.0541(15) 0.3302(9) 0.084(7) Uiso 1 1 d . . .
H36A H -0.098(2) 0.9743(11) 0.3064(8) 0.060(6) Uiso 1 1 d . . .
C34 C 0.0502(2) 0.96922(9) 0.38196(7) 0.0388(4) Uani 1 1 d . . .
H34 H 0.1359(18) 1.0051(8) 0.3982(6) 0.028(4) Uiso 1 1 d . . .
C11 C -0.1017(2) 0.83104(9) 0.32794(8) 0.0449(5) Uani 1 1 d . . .
C31 C 0.3308(2) 0.90717(9) 0.38452(7) 0.0373(4) Uani 1 1 d . . .
H31 H 0.3819(17) 0.8582(9) 0.3785(6) 0.025(4) Uiso 1 1 d . . .
C35 C -0.0958(3) 0.96299(13) 0.42443(10) 0.0544(5) Uani 1 1 d . . .
H35C H -0.058(2) 0.9433(11) 0.4619(8) 0.057(6) Uiso 1 1 d . . .
H35B H -0.187(3) 0.9297(12) 0.4107(9) 0.073(7) Uiso 1 1 d . . .
H35A H -0.154(3) 1.0139(13) 0.4291(8) 0.074(6) Uiso 1 1 d . . .
C33 C 0.3823(3) 0.93448(12) 0.44513(10) 0.0512(5) Uani 1 1 d . . .
H33C H 0.327(3) 0.9051(11) 0.4763(9) 0.066(6) Uiso 1 1 d . . .
H33B H 0.348(2) 0.9861(14) 0.4519(9) 0.074(7) Uiso 1 1 d . . .
H33A H 0.509(3) 0.9309(12) 0.4482(9) 0.079(7) Uiso 1 1 d . . .
C23 C 0.4206(3) 0.70743(13) 0.40160(12) 0.0578(6) Uani 1 1 d . . .
H23C H 0.470(3) 0.7380(14) 0.3711(10) 0.085(8) Uiso 1 1 d . . .
H23B H 0.402(3) 0.6574(13) 0.3842(9) 0.076(7) Uiso 1 1 d . . .
H23A H 0.504(3) 0.7008(14) 0.4316(11) 0.092(8) Uiso 1 1 d . . .
C12 C -0.2268(3) 0.83510(11) 0.29952(11) 0.0657(6) Uani 1 1 d . . .
H12 H -0.324(3) 0.8372(12) 0.2769(10) 0.087(7) Uiso 1 1 d . . .
C22 C 0.1860(4) 0.69236(13) 0.47428(10) 0.0639(6) Uani 1 1 d . . .
H22C H 0.077(3) 0.7130(13) 0.4885(10) 0.080(7) Uiso 1 1 d . . .
H22B H 0.271(3) 0.6918(13) 0.5069(11) 0.088(7) Uiso 1 1 d . . .
H22A H 0.166(3) 0.6421(15) 0.4608(9) 0.081(7) Uiso 1 1 d . . .

loop_
_atom_site_aniso_label
_atom_site_aniso_U_11
_atom_site_aniso_U_22
_atom_site_aniso_U_33
_atom_site_aniso_U_23
_atom_site_aniso_U_13
_atom_site_aniso_U_12
N3 0.0386(8) 0.0206(7) 0.0375(8) -0.0019(6) -0.0027(6) 0.0013(6)
N2 0.0376(8) 0.0227(7) 0.0414(8) -0.0016(6) 0.0029(6) -0.0028(6)
C24 0.0455(11) 0.0199(8) 0.0565(11) -0.0023(8) 0.0021(9) -0.0024(8)
C21 0.0519(11) 0.0239(8) 0.0451(10) 0.0009(8) -0.0012(9) 0.0025(8)
B1 0.0379(11) 0.0295(10) 0.0305(10) -0.0016(8) 0.0056(8) -0.0007(8)
C26 0.0540(14) 0.0369(12) 0.093(2) 0.0043(12) 0.0054(13) -0.0126(10)
C32 0.0541(14) 0.0422(12) 0.0679(15) 0.0046(10) 0.0079(11) -0.0112(10)
C25 0.0677(15) 0.0395(12) 0.0618(13) -0.0166(10) 0.0024(12) -0.0063(11)
C36 0.0739(16) 0.0310(11) 0.0641(14) 0.0034(10) -0.0228(13) 0.0039(11)
C34 0.0463(10) 0.0242(8) 0.0459(10) -0.0052(8) -0.0115(9) 0.0032(8)
C11 0.0515(11) 0.0249(9) 0.0582(11) -0.0050(8) -0.0069(9) -0.0035(8)
C31 0.0416(10) 0.0227(8) 0.0476(10) -0.0014(8) -0.0006(8) 0.0006(7)
C35 0.0555(13) 0.0499(12) 0.0577(14) -0.0129(11) -0.0021(11) 0.0138(11)
C33 0.0539(14) 0.0417(12) 0.0582(13) -0.0054(10) -0.0165(11) -0.0002(10)
C23 0.0513(13) 0.0406(12) 0.0816(17) -0.0045(12) -0.0060(13) 0.0084(10)
C12 0.0647(15) 0.0414(12) 0.0910(16) -0.0114(11) -0.0303(14) 0.0000(10)
C22 0.0911(19) 0.0453(13) 0.0553(13) 0.0125(11) 0.0033(14) 0.0003(13)

loop_
_atom_type_symbol
_atom_type_description
_atom_type_scat_dispersion_real
_atom_type_scat_dispersion_imag
_atom_type_scat_source
C C 0.0033 0.0016 'International Tables Vol C Tables 4.2.6.8 and 6.1.1.4'
H H 0.0000 0.0000 'International Tables Vol C Tables 4.2.6.8 and 6.1.1.4'
B B 0.0013 0.0007 'International Tables Vol C Tables 4.2.6.8 and 6.1.1.4'
N N 0.0061 0.0033 'International Tables Vol C Tables 4.2.6.8 and 6.1.1.4'

loop_
_geom_angle_atom_site_label_1
_geom_angle_atom_site_label_2
_geom_angle_atom_site_label_3
_geom_angle
_geom_angle_site_symmetry_1
_geom_angle_site_symmetry_3
_geom_angle_publ_flag
B1 N3 C31 124.06(13) . . ?
B1 N3 C34 122.48(13) . . ?
C31 N3 C34 113.34(12) . . ?
B1 N2 C21 123.59(13) . . ?
B1 N2 C24 123.48(13) . . ?
C21 N2 C24 112.82(12) . . ?
N2 C24 C25 112.46(14) . . ?
N2 C24 C26 114.14(15) . . ?
C25 C24 C26 112.63(19) . . ?
N2 C21 C23 113.25(16) . . ?
N2 C21 C22 112.55(17) . . ?
C23 C21 C22 110.37(18) . . ?
N2 B1 N3 125.76(15) . . ?
N2 B1 C11 117.55(14) . . ?
N3 B1 C11 116.68(14) . . ?
N3 C34 C35 111.91(15) . . ?
N3 C34 C36 114.90(15) . . ?
C35 C34 C36 111.83(18) . . ?
C12 C11 B1 177.9(2) . . ?
N3 C31 C32 112.51(15) . . ?
N3 C31 C33 113.68(15) . . ?
C32 C31 C33 110.36(17) . . ?

loop_
_geom_bond_atom_site_label_1
_geom_bond_atom_site_label_2
_geom_bond_distance
_geom_bond_site_symmetry_2
_geom_bond_publ_flag
N3 B1 1.436(2) . ?
N3 C31 1.473(2) . ?
N3 C34 1.4886(19) . ?
N2 B1 1.426(2) . ?
N2 C21 1.473(2) . ?
N2 C24 1.4894(19) . ?
C24 C25 1.517(3) . ?
C24 C26 1.520(3) . ?
C21 C23 1.520(3) . ?
C21 C22 1.533(3) . ?
B1 C11 1.562(3) . ?
C32 C31 1.525(3) . ?
C36 C34 1.524(3) . ?
C34 C35 1.513(3) . ?
C11 C12 1.186(3) . ?
C31 C33 1.527(3) . ?

loop_
_cod_related_entry_id
_cod_related_entry_database
_cod_related_entry_code
1 ChemSpider 9271724
